data_4132390
loop_
_publ_author_name
'Chen, Gen-Qiang'
'Lin, Bi-Jin'
'Huang, Jia-Ming'
'Zhao, Ling-Yu'
'Chen, Qi-Shu'
'Jia, Shi-Peng'
'Yin, Qin'
'Zhang, Xumu'

_publ_section_title
;
 Design and Synthesis of Chiral oxa-Spirocyclic Ligands for Ir-Catalyzed
 Direct Asymmetric Reduction of Bringmann's Lactones with Molecular
 H<sub>2</sub>.
;
_journal_issue 26
_journal_name_full 'Journal of the American Chemical Society'
_journal_page_first 8064
_journal_page_last 8068
_journal_paper_doi 10.1021/jacs.8b03642
_journal_volume 140
_journal_year 2018
_chemical_absolute_configuration ad
_chemical_formula_moiety 'C15 H12 O4, C4 H8 O2'
_chemical_formula_sum 'C19 H20 O6'
_chemical_formula_weight 344.35
_space_group_crystal_system orthorhombic
_space_group_IT_number 19
_space_group_name_Hall 'P 2ac 2ab'
_space_group_name_H-M_alt 'P 21 21 21'
_atom_sites_solution_hydrogens geom
_audit_creation_date 2018-01-29
_audit_creation_method
;
Olex2 1.2
(compiled 2017.08.10 svn.r3458 for OlexSys, GUI svn.r5381)
;
_cell_angle_alpha 90
_cell_angle_beta 90
_cell_angle_gamma 90
_cell_formula_units_Z 4
_cell_length_a 7.0820(6)
_cell_length_b 10.1905(8)
_cell_length_c 22.8339(18)
_cell_measurement_reflns_used 9770
_cell_measurement_temperature 150
_cell_measurement_theta_max 68.20
_cell_measurement_theta_min 3.87
_cell_volume 1647.9(2)
_computing_cell_refinement 'SAINT v8.37A (Bruker, 2015)'
_computing_data_reduction 'SAINT v8.37A (Bruker, 2015)'
_computing_molecular_graphics 'Olex2 (Dolomanov et al., 2009)'
_computing_publication_material 'Olex2 (Dolomanov et al., 2009)'
_computing_structure_refinement 'XL (Sheldrick, 2008)'
_diffrn_ambient_temperature 150.0
_diffrn_detector 'Bruker PHOTO 100 area detector'
_diffrn_detector_area_resol_mean 7.9
_diffrn_detector_type 'CCD area detector'
_diffrn_measured_fraction_theta_full 0.998
_diffrn_measured_fraction_theta_max 0.998
_diffrn_measurement_device 'three-circle diffractometer'
_diffrn_measurement_device_type 'Bruker PHOTO 100 area detector'
_diffrn_measurement_method '\w and \f scans'
_diffrn_radiation_monochromator 'mirror optics'
_diffrn_radiation_probe x-ray
_diffrn_radiation_type CuK\a
_diffrn_radiation_wavelength 1.54178
_diffrn_reflns_av_R_equivalents 0.0399
_diffrn_reflns_av_unetI/netI 0.0234
_diffrn_reflns_Laue_measured_fraction_full 0.998
_diffrn_reflns_Laue_measured_fraction_max 0.998
_diffrn_reflns_limit_h_max 8
_diffrn_reflns_limit_h_min -8
_diffrn_reflns_limit_k_max 12
_diffrn_reflns_limit_k_min -11
_diffrn_reflns_limit_l_max 27
_diffrn_reflns_limit_l_min -27
_diffrn_reflns_number 18679
_diffrn_reflns_point_group_measured_fraction_full 0.999
_diffrn_reflns_point_group_measured_fraction_max 0.999
_diffrn_reflns_theta_full 67.679
_diffrn_reflns_theta_max 68.204
_diffrn_reflns_theta_min 3.872
_diffrn_source 'microfocus sealed X-ray tube'
_diffrn_source_type 'Incoatec I\ms'
_diffrn_standards_number 0
_exptl_absorpt_coefficient_mu 0.861
_exptl_absorpt_correction_T_max 0.7531
_exptl_absorpt_correction_T_min 0.6864
_exptl_absorpt_correction_type multi-scan
_exptl_absorpt_process_details
'SADABS-2016/2 (Bruker,2016/2) was used for absorption correction. wR2(int) was 0.0817 before and 0.0568 after correction. The Ratio of minimum to maximum transmission is 0.9114. The \l/2 correction factor is Not present.'
_exptl_crystal_colour colourless
_exptl_crystal_colour_primary colourless
_exptl_crystal_density_diffrn 1.388
_exptl_crystal_description block
_exptl_crystal_F_000 728
_exptl_crystal_size_max 0.36
_exptl_crystal_size_mid 0.35
_exptl_crystal_size_min 0.3
_refine_diff_density_max 0.174
_refine_diff_density_min -0.132
_refine_diff_density_rms 0.028
_refine_ls_abs_structure_details
;
 Flack x determined using 1188 quotients [(I+)-(I-)]/[(I+)+(I-)]
 (Parsons, Flack and Wagner, Acta Cryst. B69 (2013) 249-259).
;
_refine_ls_abs_structure_Flack 0.01(7)
_refine_ls_extinction_coef 0.0111(7)
_refine_ls_extinction_expression Fc^*^=kFc[1+0.001xFc^2^\l^3^/sin(2\q)]^-1/4^
_refine_ls_extinction_method 'SHELXL-2014/7 (Sheldrick 2014'
_refine_ls_goodness_of_fit_ref 1.043
_refine_ls_hydrogen_treatment constr
_refine_ls_matrix_type full
_refine_ls_number_parameters 231
_refine_ls_number_reflns 3014
_refine_ls_number_restraints 0
_refine_ls_restrained_S_all 1.043
_refine_ls_R_factor_all 0.0264
_refine_ls_R_factor_gt 0.0250
_refine_ls_shift/su_max 0.000
_refine_ls_shift/su_mean 0.000
_refine_ls_structure_factor_coef Fsqd
_refine_ls_weighting_details 'w=1/[\s^2^(Fo^2^)+(0.0332P)^2^+0.2637P] where P=(Fo^2^+2Fc^2^)/3'
_refine_ls_weighting_scheme calc
_refine_ls_wR_factor_gt 0.0627
_refine_ls_wR_factor_ref 0.0636
_reflns_Friedel_coverage 0.713
_reflns_Friedel_fraction_full 1.000
_reflns_Friedel_fraction_max 1.000
_reflns_number_gt 2909
_reflns_number_total 3014
_reflns_threshold_expression 'I > 2\s(I)'
_cod_data_source_file ja8b03642_si_001.cif
_cod_data_source_block cu_cxy0003_0m
_cod_database_code 4132390
_shelx_shelxl_version_number 2014/7
_shelx_space_group_comment
;
The symmetry employed for this shelxl refinement is uniquely defined
by the following loop, which should always be used as a source of
symmetry information in preference to the above space-group names.
They are only intended as comments.
;
_olex2_refinement_description
;
1. Fixed Uiso
 At 1.2 times of:
  All C(H) groups, All C(H,H) groups
 At 1.5 times of:
  All C(H,H,H) groups, All O(H) groups
2.a Secondary CH2 refined with riding coordinates:
 C8(H8A,H8B), C9(H9A,H9B), C18(H18A,H18B)
2.b Aromatic/amide H refined with riding coordinates:
 C2(H2), C3(H3A), C4(H4A), C12(H12), C13(H13), C14(H14)
2.c Idealised Me refined as rotating group:
 C16(H16A,H16B,H16C), C19(H19A,H19B,H19C)
2.d Idealised tetrahedral OH refined as rotating group:
 O3(H3), O4(H4)
;
_olex2_submission_special_instructions 'No special instructions were received'

loop_
_space_group_symop_operation_xyz
'x, y, z'
'-x+1/2, -y, z+1/2'
'-x, y+1/2, -z+1/2'
'x+1/2, -y+1/2, -z'

loop_
_atom_site_label
_atom_site_type_symbol
_atom_site_fract_x
_atom_site_fract_y
_atom_site_fract_z
_atom_site_U_iso_or_equiv
_atom_site_adp_type
_atom_site_occupancy
_atom_site_site_symmetry_order
_atom_site_calc_flag
_atom_site_refinement_flags_posn
O1 O 0.29826(18) 0.18588(14) 0.55982(5) 0.0302(3) Uani 1 1 d .
O2 O 0.62876(18) 0.59391(13) 0.58809(5) 0.0284(3) Uani 1 1 d .
O3 O 0.88549(18) 0.33122(14) 0.62410(6) 0.0315(3) Uani 1 1 d .
H3 H 0.9853 0.3050 0.6402 0.047 Uiso 1 1 calc GR
O4 O 0.23572(17) 0.29799(12) 0.68523(5) 0.0233(3) Uani 1 1 d .
H4 H 0.1766 0.2871 0.7168 0.035 Uiso 1 1 calc GR
C1 C 0.7739(3) 0.22605(18) 0.61094(7) 0.0238(4) Uani 1 1 d .
C2 C 0.8357(3) 0.0963(2) 0.61470(8) 0.0309(4) Uani 1 1 d .
H2 H 0.9618 0.0778 0.6263 0.037 Uiso 1 1 calc R
C3 C 0.7133(3) -0.0053(2) 0.60156(8) 0.0343(5) Uani 1 1 d .
H3A H 0.7572 -0.0930 0.6048 0.041 Uiso 1 1 calc R
C4 C 0.5279(3) 0.0167(2) 0.58382(8) 0.0331(4) Uani 1 1 d .
H4A H 0.4437 -0.0536 0.5757 0.040 Uiso 1 1 calc R
C5 C 0.4732(3) 0.14637(19) 0.57865(7) 0.0254(4) Uani 1 1 d .
C6 C 0.5909(2) 0.25019(18) 0.59183(7) 0.0211(4) Uani 1 1 d .
C7 C 0.4855(2) 0.37760(17) 0.58262(7) 0.0211(4) Uani 1 1 d .
C8 C 0.3117(2) 0.3256(2) 0.54872(7) 0.0267(4) Uani 1 1 d .
H8A H 0.1957 0.3705 0.5622 0.032 Uiso 1 1 calc R
H8B H 0.3269 0.3421 0.5063 0.032 Uiso 1 1 calc R
C9 C 0.5934(3) 0.48508(19) 0.54870(8) 0.0272(4) Uani 1 1 d .
H9A H 0.7145 0.4497 0.5338 0.033 Uiso 1 1 calc R
H9B H 0.5176 0.5151 0.5148 0.033 Uiso 1 1 calc R
C10 C 0.4420(2) 0.44936(17) 0.63933(7) 0.0196(4) Uani 1 1 d .
C11 C 0.5333(2) 0.56966(18) 0.63919(7) 0.0224(4) Uani 1 1 d .
C12 C 0.5270(2) 0.65600(18) 0.68594(8) 0.0257(4) Uani 1 1 d .
H12 H 0.5906 0.7380 0.6849 0.031 Uiso 1 1 calc R
C13 C 0.4233(2) 0.61685(18) 0.73436(7) 0.0244(4) Uani 1 1 d .
H13 H 0.4180 0.6726 0.7677 0.029 Uiso 1 1 calc R
C14 C 0.3269(2) 0.49822(19) 0.73548(7) 0.0227(4) Uani 1 1 d .
H14 H 0.2559 0.4744 0.7691 0.027 Uiso 1 1 calc R
C15 C 0.3338(2) 0.41405(17) 0.68752(7) 0.0195(3) Uani 1 1 d .
O5 O 0.02744(19) 0.26019(13) 0.78177(6) 0.0321(3) Uani 1 1 d .
O6 O -0.14363(17) 0.31350(13) 0.86009(5) 0.0266(3) Uani 1 1 d .
C16 C -0.1817(3) 0.4457(2) 0.77651(9) 0.0325(4) Uani 1 1 d .
H16A H -0.2731 0.4141 0.7475 0.049 Uiso 1 1 calc GR
H16B H -0.0864 0.5000 0.7570 0.049 Uiso 1 1 calc GR
H16C H -0.2472 0.4980 0.8062 0.049 Uiso 1 1 calc GR
C17 C -0.0881(2) 0.33168(18) 0.80503(8) 0.0246(4) Uani 1 1 d .
C18 C -0.0702(3) 0.19643(19) 0.88897(8) 0.0298(4) Uani 1 1 d .
H18A H 0.0696 0.1980 0.8894 0.036 Uiso 1 1 calc R
H18B H -0.1123 0.1165 0.8681 0.036 Uiso 1 1 calc R
C19 C -0.1458(4) 0.1973(2) 0.95050(9) 0.0431(5) Uani 1 1 d .
H19A H -0.2840 0.2011 0.9495 0.065 Uiso 1 1 calc GR
H19B H -0.0968 0.2741 0.9714 0.065 Uiso 1 1 calc GR
H19C H -0.1057 0.1172 0.9708 0.065 Uiso 1 1 calc GR

loop_
_atom_site_aniso_label
_atom_site_aniso_U_11
_atom_site_aniso_U_22
_atom_site_aniso_U_33
_atom_site_aniso_U_23
_atom_site_aniso_U_13
_atom_site_aniso_U_12
O1 0.0266(6) 0.0337(7) 0.0302(6) -0.0062(6) -0.0032(5) -0.0056(6)
O2 0.0293(7) 0.0307(7) 0.0251(6) -0.0003(5) 0.0039(5) -0.0091(6)
O3 0.0212(6) 0.0391(8) 0.0341(7) -0.0004(6) -0.0060(5) -0.0006(6)
O4 0.0258(6) 0.0237(6) 0.0204(5) 0.0004(5) 0.0021(5) -0.0026(5)
C1 0.0244(8) 0.0314(10) 0.0157(7) 0.0005(7) 0.0031(6) 0.0007(8)
C2 0.0326(10) 0.0381(11) 0.0219(8) 0.0048(8) 0.0032(7) 0.0103(9)
C3 0.0491(12) 0.0277(10) 0.0262(9) 0.0037(8) 0.0082(9) 0.0099(10)
C4 0.0461(11) 0.0265(10) 0.0268(9) -0.0037(8) 0.0075(9) -0.0046(9)
C5 0.0286(9) 0.0304(10) 0.0173(8) -0.0038(7) 0.0035(7) -0.0028(8)
C6 0.0244(8) 0.0248(9) 0.0142(7) -0.0022(6) 0.0037(6) 0.0005(8)
C7 0.0210(8) 0.0258(9) 0.0165(7) -0.0006(7) 0.0006(6) 0.0010(7)
C8 0.0257(9) 0.0329(10) 0.0215(8) -0.0014(8) -0.0038(7) -0.0001(8)
C9 0.0327(9) 0.0276(9) 0.0213(8) 0.0016(7) 0.0033(7) 0.0003(8)
C10 0.0178(7) 0.0233(9) 0.0177(7) -0.0010(6) -0.0031(6) 0.0025(7)
C11 0.0180(7) 0.0268(9) 0.0225(8) 0.0023(7) -0.0015(6) 0.0009(7)
C12 0.0224(8) 0.0230(9) 0.0318(9) -0.0038(7) -0.0039(7) -0.0024(7)
C13 0.0231(8) 0.0267(9) 0.0235(8) -0.0069(7) -0.0042(7) 0.0033(7)
C14 0.0190(8) 0.0297(9) 0.0195(8) -0.0003(7) -0.0009(6) 0.0028(7)
C15 0.0166(7) 0.0207(8) 0.0213(7) 0.0007(7) -0.0040(6) 0.0019(7)
O5 0.0288(7) 0.0317(7) 0.0358(7) 0.0053(6) 0.0089(6) 0.0017(6)
O6 0.0246(6) 0.0273(7) 0.0279(6) 0.0020(5) 0.0009(5) 0.0011(6)
C16 0.0279(9) 0.0336(11) 0.0359(10) 0.0064(8) -0.0039(8) 0.0021(9)
C17 0.0183(8) 0.0260(9) 0.0293(9) 0.0018(7) -0.0001(7) -0.0054(7)
C18 0.0301(9) 0.0253(10) 0.0339(10) 0.0063(8) -0.0040(8) -0.0030(8)
C19 0.0615(14) 0.0390(12) 0.0289(10) 0.0033(9) -0.0058(10) -0.0085(11)

loop_
_atom_type_symbol
_atom_type_description
_atom_type_scat_dispersion_real
_atom_type_scat_dispersion_imag
_atom_type_scat_source
C C 0.0181 0.0091 'International Tables Vol C Tables 4.2.6.8 and 6.1.1.4'
H H 0.0000 0.0000 'International Tables Vol C Tables 4.2.6.8 and 6.1.1.4'
O O 0.0492 0.0322 'International Tables Vol C Tables 4.2.6.8 and 6.1.1.4'

loop_
_geom_angle_atom_site_label_1
_geom_angle_atom_site_label_2
_geom_angle_atom_site_label_3
_geom_angle
C5 O1 C8 106.48(14)
C11 O2 C9 107.76(14)
C1 O3 H3 109.5
C15 O4 H4 109.5
O3 C1 C2 123.27(17)
O3 C1 C6 118.05(16)
C6 C1 C2 118.67(18)
C1 C2 H2 120.0
C3 C2 C1 119.93(18)
C3 C2 H2 120.0
C2 C3 H3A 118.9
C2 C3 C4 122.28(19)
C4 C3 H3A 118.9
C3 C4 H4A 121.9
C5 C4 C3 116.30(19)
C5 C4 H4A 121.9
O1 C5 C4 124.10(18)
O1 C5 C6 112.89(16)
C6 C5 C4 123.01(18)
C1 C6 C7 131.01(17)
C5 C6 C1 119.75(17)
C5 C6 C7 109.23(15)
C6 C7 C8 99.67(14)
C6 C7 C9 115.73(15)
C6 C7 C10 113.26(13)
C9 C7 C8 112.70(14)
C10 C7 C8 115.50(14)
C10 C7 C9 100.74(14)
O1 C8 C7 107.55(14)
O1 C8 H8A 110.2
O1 C8 H8B 110.2
C7 C8 H8A 110.2
C7 C8 H8B 110.2
H8A C8 H8B 108.5
O2 C9 C7 108.47(13)
O2 C9 H9A 110.0
O2 C9 H9B 110.0
C7 C9 H9A 110.0
C7 C9 H9B 110.0
H9A C9 H9B 108.4
C11 C10 C7 109.24(14)
C11 C10 C15 119.25(15)
C15 C10 C7 131.51(16)
O2 C11 C10 113.04(15)
O2 C11 C12 123.89(16)
C12 C11 C10 123.07(16)
C11 C12 H12 121.7
C11 C12 C13 116.70(16)
C13 C12 H12 121.7
C12 C13 H13 119.1
C12 C13 C14 121.71(16)
C14 C13 H13 119.1
C13 C14 H14 119.8
C13 C14 C15 120.32(15)
C15 C14 H14 119.8
O4 C15 C10 118.21(15)
O4 C15 C14 122.88(15)
C10 C15 C14 118.90(16)
C17 O6 C18 115.83(15)
H16A C16 H16B 109.5
H16A C16 H16C 109.5
H16B C16 H16C 109.5
C17 C16 H16A 109.5
C17 C16 H16B 109.5
C17 C16 H16C 109.5
O5 C17 O6 121.84(17)
O5 C17 C16 125.15(17)
O6 C17 C16 113.02(16)
O6 C18 H18A 110.3
O6 C18 H18B 110.3
O6 C18 C19 106.90(16)
H18A C18 H18B 108.6
C19 C18 H18A 110.3
C19 C18 H18B 110.3
C18 C19 H19A 109.5
C18 C19 H19B 109.5
C18 C19 H19C 109.5
H19A C19 H19B 109.5
H19A C19 H19C 109.5
H19B C19 H19C 109.5

loop_
_geom_bond_atom_site_label_1
_geom_bond_atom_site_label_2
_geom_bond_distance
O1 C5 1.372(2)
O1 C8 1.449(2)
O2 C9 1.450(2)
O2 C11 1.371(2)
O3 H3 0.8400
O3 C1 1.365(2)
O4 H4 0.8400
O4 C15 1.373(2)
C1 C2 1.395(3)
C1 C6 1.389(3)
C2 H2 0.9500
C2 C3 1.383(3)
C3 H3A 0.9500
C3 C4 1.392(3)
C4 H4A 0.9500
C4 C5 1.382(3)
C5 C6 1.380(3)
C6 C7 1.513(2)
C7 C8 1.547(2)
C7 C9 1.544(2)
C7 C10 1.519(2)
C8 H8A 0.9900
C8 H8B 0.9900
C9 H9A 0.9900
C9 H9B 0.9900
C10 C11 1.386(3)
C10 C15 1.388(2)
C11 C12 1.384(2)
C12 H12 0.9500
C12 C13 1.386(3)
C13 H13 0.9500
C13 C14 1.388(3)
C14 H14 0.9500
C14 C15 1.392(2)
O5 C17 1.218(2)
O6 C17 1.330(2)
O6 C18 1.459(2)
C16 H16A 0.9800
C16 H16B 0.9800
C16 H16C 0.9800
C16 C17 1.487(3)
C18 H18A 0.9900
C18 H18B 0.9900
C18 C19 1.504(3)
C19 H19A 0.9800
C19 H19B 0.9800
C19 H19C 0.9800
